data_7112225
loop_
_publ_author_name
'Nianyong Zhu'
'Matthew J. Lennox'
'Tina Duren'
'Wolfgang Schmitt'

_publ_section_title
;
 Polymorphism of metal-organic frameworks: direct comparison of structures
 and theoretical N2-uptake of topological pto- and tbo-isomers
;
_journal_name_full Chem.Commun.
_journal_page_first 4207
_journal_paper_doi 10.1039/C3CC49829H
_journal_volume 50
_journal_year 2014
_chemical_formula_moiety 'C66 H36 Cu3 O15'
_chemical_formula_sum 'C66 H36 Cu3 O15'
_chemical_formula_weight 1259.57
_chemical_name_systematic
;

 ?

;
_space_group_crystal_system monoclinic
_space_group_IT_number 12
_space_group_name_Hall '-C 2y'
_space_group_name_H-M_alt 'C 1 2/m 1'
_symmetry_space_group_name_Hall '-C 2y'
_symmetry_space_group_name_H-M 'C 1 2/m 1'
_atom_sites_solution_hydrogens geom
_audit_creation_method SHELXL-2013
_cell_angle_alpha 90
_cell_angle_beta 126.08(2)
_cell_angle_gamma 90
_cell_formula_units_Z 16
_cell_length_a 71.400(8)
_cell_length_b 42.999(4)
_cell_length_c 42.569(4)
_cell_measurement_reflns_used 9932
_cell_measurement_temperature 220(2)
_cell_measurement_theta_max 39.1014
_cell_measurement_theta_min 2.4248
_cell_volume 105625(3)
_computing_cell_refinement 'SAINT V7.68A integration software'
_computing_data_collection 'Bruker APEX2 software'
_computing_data_reduction 'SAINT V7.68A integration software'
_computing_molecular_graphics Diamond
_computing_structure_refinement 'SHELXL-2013 (Sheldrick, 2013)'
_computing_structure_solution SHELXS-97
_diffrn_ambient_temperature 220(2)
_diffrn_measured_fraction_theta_full 0.404
_diffrn_measured_fraction_theta_max 0.918
_diffrn_measurement_device_type 'Bruker APEX-II'
_diffrn_measurement_method 'omega or phi oscillation scans'
_diffrn_radiation_type CuK\a
_diffrn_radiation_wavelength 1.54184
_diffrn_reflns_av_R_equivalents 0.1582
_diffrn_reflns_av_unetI/netI 0.2232
_diffrn_reflns_Laue_measured_fraction_full 0.404
_diffrn_reflns_Laue_measured_fraction_max 0.918
_diffrn_reflns_limit_h_max 64
_diffrn_reflns_limit_h_min -58
_diffrn_reflns_limit_k_max 36
_diffrn_reflns_limit_k_min -29
_diffrn_reflns_limit_l_max 38
_diffrn_reflns_limit_l_min -38
_diffrn_reflns_number 115573
_diffrn_reflns_point_group_measured_fraction_full 0.404
_diffrn_reflns_point_group_measured_fraction_max 0.918
_diffrn_reflns_theta_full 67.684
_diffrn_reflns_theta_max 44.640
_diffrn_reflns_theta_min 2.423
_diffrn_source 'copper microfocus'
_exptl_absorpt_coefficient_mu 0.408
_exptl_absorpt_correction_T_max 0.749
_exptl_absorpt_correction_T_min 0.686
_exptl_absorpt_correction_type multi-scan
_exptl_absorpt_process_details SADABS
_exptl_crystal_colour blue
_exptl_crystal_density_diffrn 0.317
_exptl_crystal_description plate
_exptl_crystal_F_000 10224
_exptl_crystal_size_max 0.15
_exptl_crystal_size_mid 0.10
_exptl_crystal_size_min 0.10
_platon_squeeze_details
;

;
_refine_diff_density_max 0.418
_refine_diff_density_min -0.202
_refine_diff_density_rms 0.027
_refine_ls_extinction_method none
_refine_ls_goodness_of_fit_ref 0.769
_refine_ls_hydrogen_treatment constr
_refine_ls_matrix_type full
_refine_ls_number_parameters 1417
_refine_ls_number_reflns 39170
_refine_ls_number_restraints 120
_refine_ls_restrained_S_all 0.777
_refine_ls_R_factor_all 0.1292
_refine_ls_R_factor_gt 0.0609
_refine_ls_shift/su_max 0.002
_refine_ls_shift/su_mean 0.000
_refine_ls_structure_factor_coef Fsqd
_refine_ls_weighting_details 'w=1/[\s^2^(Fo^2^)+(0.0424P)^2^] where P=(Fo^2^+2Fc^2^)/3'
_refine_ls_weighting_scheme calc
_refine_ls_wR_factor_gt 0.1273
_refine_ls_wR_factor_ref 0.1405
_reflns_Friedel_coverage 0.000
_reflns_number_gt 15508
_reflns_number_total 39170
_reflns_threshold_expression 'I > 2\s(I)'
_cod_data_source_file c3cc49829h2.cif
_cod_data_source_block TCM-8
_cod_original_cell_volume 105620(29)
_cod_database_code 7112225
_shelx_space_group_comment
;

The symmetry employed for this shelxl refinement is uniquely defined

by the following loop, which should always be used as a source of

symmetry information in preference to the above space-group names.

They are only intended as comments.

;
_shelxl_version_number 2013-4

loop_
_space_group_symop_operation_xyz
'x, y, z'
'-x, y, -z'
'x+1/2, y+1/2, z'
'-x+1/2, y+1/2, -z'
'-x, -y, -z'
'x, -y, z'
'-x+1/2, -y+1/2, -z'
'x+1/2, -y+1/2, z'

loop_
_atom_site_label
_atom_site_type_symbol
_atom_site_fract_x
_atom_site_fract_y
_atom_site_fract_z
_atom_site_U_iso_or_equiv
_atom_site_adp_type
_atom_site_occupancy
_atom_site_site_symmetry_order
_atom_site_calc_flag
_atom_site_refinement_flags_posn
_atom_site_refinement_flags_adp
_atom_site_refinement_flags_occupancy
Cu1 Cu 0.33886(2) 0.23657(2) 0.75457(2) 0.0876(3) Uani 1 1 d . . .
Cu2 Cu 0.30536(2) 0.26470(2) 0.75261(2) 0.0847(3) Uani 1 1 d . . .
Cu3 Cu 0.34964(2) 0.23353(2) 0.29603(2) 0.0937(3) Uani 1 1 d . . .
Cu4 Cu 0.31485(2) 0.26156(2) 0.23361(2) 0.0940(3) Uani 1 1 d . . .
Cu5 Cu 0.07672(2) 0.5000 0.21548(3) 0.0929(4) Uani 1 2 d S T P
Cu6 Cu 0.07765(2) 0.5000 0.27820(3) 0.0933(4) Uani 1 2 d S T P
Cu7 Cu 0.57664(2) 0.53066(2) 0.76507(2) 0.0991(3) Uani 1 1 d . . .
O1 O 0.32036(8) 0.24700(9) 0.69949(10) 0.0988(15) Uani 1 1 d . . .
O2 O 0.29032(7) 0.26890(9) 0.69721(10) 0.0973(14) Uani 1 1 d . . .
O3 O 0.35286(7) 0.23052(9) 0.80964(10) 0.0995(13) Uani 1 1 d . . .
O4 O 0.32446(7) 0.25817(10) 0.80855(11) 0.1071(17) Uani 1 1 d . . .
O5 O 0.31972(7) 0.19859(8) 0.74140(8) 0.0839(12) Uani 1 1 d . . .
O6 O 0.29265(6) 0.22246(10) 0.74475(9) 0.0873(15) Uani 1 1 d . . .
O7 O 0.35256(8) 0.27911(13) 0.76712(10) 0.1049(17) Uani 1 1 d . . .
O8 O 0.32283(8) 0.30301(12) 0.76184(11) 0.1052(18) Uani 1 1 d . . .
O9 O 0.36430(5) 0.21320(8) 0.74957(11) 0.1453(15) Uani 1 1 d . . .
H9A H 0.3593 0.2145 0.7230 0.218 Uiso 0.6667 1 calc R U P
H9B H 0.3655 0.1915 0.7569 0.218 Uiso 0.6667 1 calc R U P
H9C H 0.3793 0.2232 0.7667 0.218 Uiso 0.6667 1 calc R U P
O10 O 0.27900(5) 0.28613(7) 0.75523(8) 0.1119(12) Uani 1 1 d . . .
H10A H 0.2839 0.2860 0.7819 0.168 Uiso 0.6667 1 calc R U P
H10B H 0.2646 0.2746 0.7390 0.168 Uiso 0.6667 1 calc R U P
H10C H 0.2766 0.3074 0.7460 0.168 Uiso 0.6667 1 calc R U P
O11 O 0.33337(7) 0.24091(9) 0.31799(10) 0.1003(14) Uani 1 1 d . . .
O12 O 0.30119(6) 0.26039(8) 0.26196(12) 0.0974(13) Uani 1 1 d . . .
O15 O 0.36243(7) 0.27675(10) 0.31258(11) 0.1011(14) Uani 1 1 d . . .
O16 O 0.33109(7) 0.29987(8) 0.26109(12) 0.1001(13) Uani 1 1 d . . .
O19 O 0.37876(5) 0.21015(8) 0.34623(8) 0.1392(14) Uani 1 1 d . . .
H19A H 0.3897 0.2041 0.3409 0.209 Uiso 0.6667 1 calc R U P
H19B H 0.3734 0.1918 0.3519 0.209 Uiso 0.6667 1 calc R U P
H19C H 0.3863 0.2241 0.3684 0.209 Uiso 0.6667 1 calc R U P
O20 O 0.28657(5) 0.28549(8) 0.18273(8) 0.1355(13) Uani 1 1 d . . .
H20A H 0.2747 0.2904 0.1863 0.203 Uiso 0.6667 1 calc R U P
H20B H 0.2801 0.2723 0.1601 0.203 Uiso 0.6667 1 calc R U P
H20C H 0.2923 0.3046 0.1790 0.203 Uiso 0.6667 1 calc R U P
O21 O 0.10088(6) 0.46799(9) 0.24400(13) 0.1054(13) Uani 1 1 d . . .
O22 O 0.10086(8) 0.46791(11) 0.29698(13) 0.1158(18) Uani 1 1 d . . .
O25 O 0.07737(8) 0.5000 0.16555(11) 0.1316(18) Uani 1 2 d S T P
H25A H 0.0885 0.5152 0.1692 0.197 Uiso 0.3333 1 calc R U P
H25B H 0.0621 0.5053 0.1425 0.197 Uiso 0.3333 1 calc R U P
H25C H 0.0817 0.4795 0.1624 0.197 Uiso 0.3333 1 calc R U P
O26 O 0.07846(9) 0.5000 0.32994(12) 0.1329(19) Uani 1 2 d S T P
H26A H 0.0676 0.5154 0.3272 0.199 Uiso 0.3333 1 calc R U P
H26B H 0.0940 0.5050 0.3524 0.199 Uiso 0.3333 1 calc R U P
H26C H 0.0741 0.4796 0.3334 0.199 Uiso 0.3333 1 calc R U P
O31 O 0.55111(8) 0.52642(11) 0.70972(14) 0.1107(16) Uani 1 1 d . . .
O32 O 0.60119(7) 0.52599(11) 0.81905(13) 0.1168(15) Uani 1 1 d . . .
O34 O 0.57664(6) 0.58134(7) 0.76500(10) 0.1400(13) Uani 1 1 d . . .
H34A H 0.5648 0.5888 0.7390 0.210 Uiso 0.6667 1 calc R U P
H34B H 0.5917 0.5889 0.7732 0.210 Uiso 0.6667 1 calc R U P
H34C H 0.5734 0.5889 0.7828 0.210 Uiso 0.6667 1 calc R U P
O35 O 0.55465(8) 0.52624(11) 0.77779(11) 0.1122(15) Uani 1 1 d . . .
C1 C 0.30096(15) 0.26137(15) 0.68322(18) 0.085(2) Uani 1 1 d D . .
C2 C 0.28914(10) 0.26797(11) 0.64004(10) 0.0961(19) Uani 1 1 d DG . .
C3 C 0.29888(6) 0.25838(9) 0.62142(18) 0.105(2) Uani 1 1 d G . .
H3 H 0.3127 0.2469 0.6351 0.126 Uiso 1 1 calc R U .
C4 C 0.28815(11) 0.26581(11) 0.58257(19) 0.117(2) Uani 1 1 d G . .
H4 H 0.2947 0.2593 0.5700 0.140 Uiso 1 1 calc R U .
C5 C 0.26767(11) 0.28282(12) 0.56233(10) 0.114(2) Uani 1 1 d G . .
C6 C 0.25792(6) 0.29241(9) 0.58094(19) 0.127(2) Uani 1 1 d G . .
H6 H 0.2441 0.3039 0.5673 0.153 Uiso 1 1 calc R U .
C7 C 0.26865(11) 0.28499(11) 0.6198(2) 0.126(2) Uani 1 1 d G . .
H7 H 0.2621 0.2915 0.6324 0.151 Uiso 1 1 calc R U .
C8 C 0.25799(11) 0.29172(15) 0.5221(2) 0.130(2) Uani 1 1 d . . .
C9 C 0.25034(10) 0.29705(13) 0.4889(2) 0.112(2) Uani 1 1 d . . .
C10 C 0.24181(11) 0.30397(13) 0.45031(11) 0.106(2) Uani 1 1 d G . .
C11 C 0.25302(7) 0.29171(9) 0.43527(18) 0.112(2) Uani 1 1 d G . .
H11 H 0.2661 0.2790 0.4508 0.135 Uiso 1 1 calc R U .
C12 C 0.24484(10) 0.29823(12) 0.3972(2) 0.108(2) Uani 1 1 d G . .
C13 C 0.22545(11) 0.31703(13) 0.37415(10) 0.109(2) Uani 1 1 d G . .
H13 H 0.2199 0.3214 0.3484 0.131 Uiso 1 1 calc R U .
C14 C 0.21424(7) 0.32929(10) 0.38919(19) 0.113(2) Uani 1 1 d G . .
C15 C 0.22242(11) 0.32276(12) 0.4273(2) 0.120(2) Uani 1 1 d G . .
H15 H 0.2148 0.3311 0.4374 0.145 Uiso 1 1 calc R U .
C16 C 0.25750(13) 0.28606(16) 0.38222(16) 0.104(2) Uani 1 1 d . . .
C17 C 0.26759(14) 0.27557(16) 0.3698(2) 0.119(3) Uani 1 1 d . . .
C18 C 0.27900(12) 0.26706(10) 0.3531(2) 0.105(2) Uani 1 1 d G . .
C19 C 0.30256(12) 0.26051(10) 0.37480(9) 0.126(2) Uani 1 1 d G . .
H19 H 0.3114 0.2596 0.4021 0.151 Uiso 1 1 calc R U .
C20 C 0.31304(6) 0.25527(10) 0.3562(2) 0.139(3) Uani 1 1 d G . .
H20 H 0.3290 0.2508 0.3709 0.167 Uiso 1 1 calc R U .
C21 C 0.29996(12) 0.25658(9) 0.3159(2) 0.0885(17) Uani 1 1 d DG . .
C22 C 0.27639(12) 0.26313(9) 0.29418(9) 0.1019(19) Uani 1 1 d G . .
H22 H 0.2675 0.2640 0.2669 0.122 Uiso 1 1 calc R U .
C23 C 0.26592(6) 0.26837(9) 0.3127(2) 0.118(2) Uani 1 1 d G . .
H23 H 0.2500 0.2728 0.2981 0.142 Uiso 1 1 calc R U .
C24 C 0.31267(14) 0.25290(14) 0.2978(2) 0.086(2) Uani 1 1 d D . .
C25 C 0.19508(15) 0.3489(2) 0.3649(2) 0.131(3) Uani 1 1 d . . .
C26 C 0.18011(17) 0.3670(2) 0.3499(2) 0.137(3) Uani 1 1 d . . .
C27 C 0.16162(8) 0.39100(12) 0.3274(2) 0.141(3) Uani 1 1 d G . .
C28 C 0.15213(12) 0.40248(16) 0.29032(19) 0.161(4) Uani 1 1 d G . .
H28 H 0.1575 0.3952 0.2762 0.194 Uiso 1 1 calc R U .
C29 C 0.13465(11) 0.42469(15) 0.27420(11) 0.134(3) Uani 1 1 d G . .
H29 H 0.1282 0.4325 0.2491 0.161 Uiso 1 1 calc R U .
C30 C 0.12664(8) 0.43540(11) 0.2951(2) 0.111(2) Uani 1 1 d DG . .
C31 C 0.13613(12) 0.42392(15) 0.3322(2) 0.145(3) Uani 1 1 d G . .
H31 H 0.1307 0.4312 0.3463 0.174 Uiso 1 1 calc R U .
C32 C 0.15362(12) 0.40172(15) 0.34830(10) 0.145(3) Uani 1 1 d G . .
H32 H 0.1600 0.3940 0.3734 0.173 Uiso 1 1 calc R U .
C33 C 0.10844(11) 0.45974(17) 0.2778(3) 0.112(3) Uani 1 1 d D . .
C34 C 0.34208(14) 0.24284(18) 0.82313(18) 0.090(2) Uani 1 1 d D . .
C35 C 0.35635(11) 0.23575(13) 0.86807(10) 0.1062(19) Uani 1 1 d DG . .
C36 C 0.37682(12) 0.21872(12) 0.8892(2) 0.149(3) Uani 1 1 d G . .
H36 H 0.3832 0.2107 0.8768 0.179 Uiso 1 1 calc R U .
C37 C 0.38789(7) 0.21350(11) 0.92866(19) 0.172(3) Uani 1 1 d G . .
H37 H 0.4017 0.2020 0.9429 0.206 Uiso 1 1 calc R U .
C38 C 0.37849(12) 0.22530(13) 0.94698(11) 0.141(3) Uani 1 1 d G . .
C39 C 0.35803(12) 0.24232(13) 0.9258(2) 0.168(3) Uani 1 1 d G . .
H39 H 0.3517 0.2503 0.9382 0.201 Uiso 1 1 calc R U .
C40 C 0.34696(7) 0.24755(10) 0.8864(2) 0.143(3) Uani 1 1 d G . .
H40 H 0.3331 0.2591 0.8721 0.172 Uiso 1 1 calc R U .
C41 C 0.39056(12) 0.21587(17) 0.9868(2) 0.160(3) Uani 1 1 d . . .
C42 C 0.39887(11) 0.20933(17) 1.0194(2) 0.152(3) Uani 1 1 d . . .
C43 C 0.41076(12) 0.19920(15) 1.05898(11) 0.159(3) Uani 1 1 d G . .
C44 C 0.42985(12) 0.17948(15) 1.0779(2) 0.174(3) Uani 1 1 d G . .
H44 H 0.4360 0.1723 1.0649 0.209 Uiso 1 1 calc R U .
C45 C 0.43981(8) 0.17045(12) 1.1160(2) 0.153(3) Uani 1 1 d G . .
C46 C 0.43068(11) 0.18113(14) 1.13525(11) 0.158(3) Uani 1 1 d G . .
H46 H 0.4374 0.1750 1.1610 0.190 Uiso 1 1 calc R U .
C47 C 0.41159(12) 0.20085(14) 1.11631(19) 0.170(3) Uani 1 1 d G U .
C48 C 0.40163(8) 0.20988(11) 1.07818(19) 0.170(3) Uani 1 1 d G . .
H48 H 0.3887 0.2232 1.0654 0.204 Uiso 1 1 calc R U .
C49 C 0.45831(17) 0.1495(2) 1.1341(2) 0.165(3) Uani 1 1 d . . .
C50 C 0.47369(16) 0.1317(2) 1.1482(2) 0.157(3) Uani 1 1 d . . .
C51 C 0.49210(9) 0.10884(12) 1.1671(2) 0.146(3) Uani 1 1 d G U .
C52 C 0.50017(12) 0.09844(15) 1.14615(11) 0.158(3) Uani 1 1 d G . .
H52 H 0.4937 0.1062 1.1211 0.190 Uiso 1 1 calc R U .
C53 C 0.51783(12) 0.07650(15) 1.1623(2) 0.139(3) Uani 1 1 d G . .
H53 H 0.5233 0.0695 1.1481 0.167 Uiso 1 1 calc R U .
C54 C 0.52743(8) 0.06496(12) 1.1993(2) 0.113(2) Uani 1 1 d DG . .
C55 C 0.51937(12) 0.07536(16) 1.22029(11) 0.157(3) Uani 1 1 d G . .
H55 H 0.5259 0.0676 1.2454 0.188 Uiso 1 1 calc R U .
C56 C 0.50170(13) 0.09730(16) 1.20417(19) 0.188(4) Uani 1 1 d G . .
H56 H 0.4962 0.1043 1.2183 0.226 Uiso 1 1 calc R U .
C57 C 0.40294(16) 0.2093(2) 1.1364(2) 0.185(4) Uani 1 1 d . . .
C58 C 0.39409(16) 0.2172(2) 1.1548(3) 0.192(4) Uani 1 1 d . . .
C59 C 0.38476(12) 0.22466(15) 1.1770(2) 0.182(4) Uani 1 1 d G . .
C60 C 0.39428(8) 0.21302(12) 1.2140(2) 0.191(4) Uani 1 1 d G . .
H60 H 0.4080 0.2013 1.2268 0.229 Uiso 1 1 calc R U .
C61 C 0.38350(14) 0.21874(14) 1.23193(11) 0.165(3) Uani 1 1 d G . .
H61 H 0.3899 0.2109 1.2570 0.197 Uiso 1 1 calc R U .
C62 C 0.36319(13) 0.23611(15) 1.2129(2) 0.117(2) Uani 1 1 d DG . .
C63 C 0.35367(8) 0.24775(12) 1.1759(2) 0.176(4) Uani 1 1 d G . .
H63 H 0.3399 0.2595 1.1630 0.211 Uiso 1 1 calc R U .
C64 C 0.36446(13) 0.24202(14) 1.15794(11) 0.185(3) Uani 1 1 d G . .
H64 H 0.3580 0.2499 1.1329 0.222 Uiso 1 1 calc R U .
C67 C 0.30185(13) 0.1990(2) 0.74161(13) 0.077(2) Uani 1 1 d D . .
C68 C 0.29137(13) 0.16613(16) 0.73573(11) 0.082(2) Uani 1 1 d DG . .
C69 C 0.29804(9) 0.1390(3) 0.72712(12) 0.121(3) Uani 1 1 d G . .
H69 H 0.3101 0.1394 0.7243 0.146 Uiso 1 1 calc R U .
C70 C 0.28683(16) 0.11112(17) 0.72269(12) 0.131(3) Uani 1 1 d G U .
H70 H 0.2913 0.0928 0.7169 0.158 Uiso 1 1 calc R U .
C71 C 0.26895(14) 0.1104(2) 0.72688(15) 0.133(4) Uani 1 1 d G . .
C72 C 0.26227(8) 0.1376(3) 0.73550(15) 0.147(3) Uani 1 1 d G . .
H72 H 0.2502 0.1372 0.7383 0.177 Uiso 1 1 calc R U .
C73 C 0.27348(15) 0.1655(2) 0.73992(12) 0.120(2) Uani 1 1 d G . .
H73 H 0.2690 0.1838 0.7457 0.145 Uiso 1 1 calc R U .
C74 C 0.2594(2) 0.0802(3) 0.7233(3) 0.156(5) Uani 1 1 d . . .
C75 C 0.2512(2) 0.0552(3) 0.7217(2) 0.149(5) Uani 1 1 d . . .
C76 C 0.2515(2) 0.0000 0.7211(2) 0.117(4) Uani 1 2 d S T P
H76 H 0.2649 0.0000 0.7218 0.140 Uiso 1 2 calc R U P
C77 C 0.23979(19) 0.0266(2) 0.72048(19) 0.123(3) Uani 1 1 d . U .
C78 C 0.22074(15) 0.0269(2) 0.72158(17) 0.119(3) Uani 1 1 d . . .
H78 H 0.2149 0.0464 0.7217 0.142 Uiso 1 1 calc R U .
C79 C 0.2093(4) 0.0000 0.7226(2) 0.117(5) Uani 1 2 d S T P
C80 C 0.1921(3) 0.0000 0.7253(3) 0.139(6) Uani 1 2 d S T P
C81 C 0.1778(3) 0.0000 0.7268(3) 0.113(4) Uani 1 2 d S T P
C82 C 0.1601(3) 0.0000 0.7322(2) 0.108(4) Uani 1 2 d S T P
C83 C 0.15061(17) 0.0275(2) 0.73549(17) 0.121(2) Uani 1 1 d . . .
H83 H 0.1567 0.0467 0.7347 0.145 Uiso 1 1 calc R U .
C84 C 0.13325(17) 0.02775(19) 0.73971(17) 0.109(2) Uani 1 1 d . . .
H84 H 0.1271 0.0466 0.7411 0.131 Uiso 1 1 calc R U .
C85 C 0.12506(18) 0.0000 0.74184(19) 0.080(4) Uani 1 2 d DS T P
C86 C 0.34145(18) 0.3022(2) 0.76618(17) 0.093(3) Uani 1 1 d D . .
C87 C 0.35325(18) 0.3313(2) 0.77218(14) 0.116(3) Uani 1 1 d DG . .
C88 C 0.37446(18) 0.33176(19) 0.77766(15) 0.159(3) Uani 1 1 d G . .
H88 H 0.3813 0.3131 0.7777 0.190 Uiso 1 1 calc R U .
C89 C 0.38559(10) 0.3599(3) 0.78311(16) 0.208(5) Uani 1 1 d G . .
H89 H 0.3999 0.3602 0.7868 0.250 Uiso 1 1 calc R U .
C90 C 0.37551(17) 0.38757(19) 0.78308(16) 0.159(3) Uani 1 1 d G . .
C91 C 0.35430(17) 0.3871(2) 0.77760(16) 0.170(3) Uani 1 1 d G . .
H91 H 0.3475 0.4058 0.7776 0.204 Uiso 1 1 calc R U .
C92 C 0.34317(10) 0.3590(3) 0.77215(14) 0.181(4) Uani 1 1 d G . .
H92 H 0.3288 0.3586 0.7684 0.218 Uiso 1 1 calc R U .
C93 C 0.3960(2) 0.4442(5) 0.7886(3) 0.210(6) Uani 1 1 d . . .
C94 C 0.38655(19) 0.4205(4) 0.7889(3) 0.186(5) Uani 1 1 d . . .
C95 C 0.3947(2) 0.5000 0.7892(3) 0.179(5) Uani 1 2 d S T P
H95 H 0.3809 0.5000 0.7873 0.215 Uiso 1 2 calc R U P
C96 C 0.4071(2) 0.4716(2) 0.7909(2) 0.154(3) Uani 1 1 d . U .
C97 C 0.42631(19) 0.4725(3) 0.7927(2) 0.153(4) Uani 1 1 d . U .
H97 H 0.4331 0.4540 0.7922 0.183 Uiso 1 1 calc R U .
C98 C 0.4359(3) 0.5000 0.7955(3) 0.146(5) Uani 1 2 d S TU P
C99 C 0.4545(4) 0.5000 0.7955(4) 0.153(5) Uani 1 2 d S T P
C100 C 0.4697(4) 0.5000 0.7941(4) 0.168(6) Uani 1 2 d S T P
C101 C 0.4896(3) 0.5000 0.7918(3) 0.164(5) Uani 1 2 d S TU P
C102 C 0.49958(16) 0.5260(2) 0.7897(2) 0.165(3) Uani 1 1 d . . .
H102 H 0.4935 0.5453 0.7899 0.198 Uiso 1 1 calc R U .
C103 C 0.51942(19) 0.52619(18) 0.78723(19) 0.155(3) Uani 1 1 d . . .
H103 H 0.5256 0.5455 0.7873 0.186 Uiso 1 1 calc R U .
C104 C 0.5291(3) 0.5000 0.7849(2) 0.126(6) Uani 1 2 d DS T P
C105 C 0.54653(19) 0.5000 0.7770(2) 0.098(4) Uani 1 2 d DS TU P
C106 C 0.60955(13) 0.5000 0.8363(3) 0.142(7) Uani 1 2 d DS T P
C107 C 0.62977(15) 0.5000 0.8803(3) 0.115(3) Uani 1 2 d DS T P
C108 C 0.63835(13) 0.52875(17) 0.8989(2) 0.161(3) Uani 1 1 d . . .
H108 H 0.6322 0.5474 0.8848 0.194 Uiso 1 1 calc R U .
C109 C 0.65556(13) 0.52911(18) 0.9373(3) 0.174(3) Uani 1 1 d . . .
H109 H 0.6619 0.5479 0.9508 0.209 Uiso 1 1 calc R U .
C110 C 0.66376(17) 0.5000 0.9566(3) 0.143(4) Uani 1 2 d S T P
C111 C 0.6844(2) 0.5000 0.9991(4) 0.165(5) Uani 1 2 d S T P
C112 C 0.7013(3) 0.5000 1.0354(5) 0.157(4) Uani 1 2 d S T P
C113 C 0.7194(2) 0.5000 1.0733(3) 0.185(6) Uani 1 2 d S T P
C114 C 0.72705(13) 0.5291(2) 1.0911(3) 0.190(4) Uani 1 1 d . . .
H114 H 0.7195 0.5477 1.0782 0.228 Uiso 1 1 calc R U .
C115 C 0.74615(18) 0.52841(18) 1.1286(3) 0.177(3) Uani 1 1 d . . .
C116 C 0.75639(18) 0.5000 1.1503(3) 0.176(5) Uani 1 2 d S T P
H116 H 0.7689 0.5000 1.1768 0.211 Uiso 1 2 calc R U P
C117 C 0.75899(15) 0.5578(3) 1.1518(2) 0.176(4) Uani 1 1 d . . .
C118 C 0.76789(19) 0.5801(2) 1.1692(3) 0.205(5) Uani 1 1 d . . .
C119 C 0.77861(13) 0.60876(14) 1.1849(2) 0.161(3) Uani 1 1 d G . .
C120 C 0.76887(7) 0.6361(2) 1.16398(12) 0.144(3) Uani 1 1 d G . .
H120 H 0.7550 0.6354 1.1387 0.173 Uiso 1 1 calc R U .
C121 C 0.77958(12) 0.66447(15) 1.1805(2) 0.142(3) Uani 1 1 d G . .
H121 H 0.7730 0.6830 1.1663 0.171 Uiso 1 1 calc R U .
C122 C 0.80002(12) 0.66547(15) 1.2179(2) 0.106(2) Uani 1 1 d DG . .
C123 C 0.80976(7) 0.6381(2) 1.23885(11) 0.167(3) Uani 1 1 d G . .
H123 H 0.8236 0.6388 1.2642 0.200 Uiso 1 1 calc R U .
C124 C 0.79906(14) 0.60976(16) 1.2224(2) 0.196(4) Uani 1 1 d G . .
H124 H 0.8056 0.5913 1.2365 0.235 Uiso 1 1 calc R U .
C127 C 0.34996(13) 0.29987(19) 0.2929(2) 0.088(2) Uani 1 1 d . . .
C128 C 0.36012(14) 0.33085(15) 0.3106(2) 0.105(2) Uani 1 1 d G . .
C129 C 0.38148(12) 0.33291(15) 0.3466(2) 0.146(3) Uani 1 1 d G . .
H129 H 0.3902 0.3148 0.3591 0.176 Uiso 1 1 calc R U .
C130 C 0.39002(7) 0.3617(2) 0.36425(12) 0.156(3) Uani 1 1 d G . .
H130 H 0.4045 0.3631 0.3886 0.188 Uiso 1 1 calc R U .
C131 C 0.37719(13) 0.38849(14) 0.3458(2) 0.130(3) Uani 1 1 d G . .
C132 C 0.35583(12) 0.38644(16) 0.3098(2) 0.172(4) Uani 1 1 d G . .
H132 H 0.3472 0.4045 0.2973 0.206 Uiso 1 1 calc R U .
C133 C 0.34729(7) 0.3576(2) 0.29216(12) 0.162(3) Uani 1 1 d G . .
H133 H 0.3328 0.3562 0.2678 0.194 Uiso 1 1 calc R U .
C134 C 0.38670(17) 0.4185(2) 0.3665(3) 0.153(4) Uani 1 1 d . . .
C135 C 0.39329(15) 0.4436(3) 0.3804(2) 0.133(3) Uani 1 1 d . . .
C136 C 0.39435(16) 0.5000 0.3826(3) 0.123(3) Uani 1 2 d S T P
H136 H 0.3825 0.5000 0.3558 0.148 Uiso 1 2 calc R U P
C137 C 0.40314(14) 0.47208(18) 0.4025(2) 0.124(3) Uani 1 1 d . . .
C138 C 0.42162(11) 0.47174(16) 0.4416(2) 0.124(3) Uani 1 1 d . . .
H138 H 0.4281 0.4529 0.4550 0.149 Uiso 1 1 calc R U .
C139 C 0.43014(18) 0.5000 0.4602(4) 0.122(3) Uani 1 2 d S T P
C140 C 0.45077(19) 0.5000 0.5024(3) 0.130(3) Uani 1 2 d S T P
C141 C 0.46534(19) 0.5000 0.5326(3) 0.150(4) Uani 1 2 d S T P
C142 C 0.4841(2) 0.5000 0.5725(4) 0.123(3) Uani 1 2 d S T P
C143 C 0.49432(12) 0.47162(17) 0.5937(2) 0.148(3) Uani 1 1 d . . .
H143 H 0.4880 0.4525 0.5811 0.177 Uiso 1 1 calc R U .
C144 C 0.51380(11) 0.47198(18) 0.6330(2) 0.145(3) Uani 1 1 d . . .
H144 H 0.5204 0.4532 0.6465 0.175 Uiso 1 1 calc R U .
C145 C 0.52301(16) 0.5000 0.6514(3) 0.117(3) Uani 1 2 d S T P
C146 C 0.54339(17) 0.5000 0.6948(3) 0.108(4) Uani 1 2 d S T P
O33 O 0.09909(7) 0.02585(10) 0.75248(9) 0.0986(13) Uani 1 1 d . . .
C126 C 0.1073(2) 0.0000 0.7496(2) 0.107(5) Uani 1 2 d DS T P
O23 O 0.55286(7) 0.03259(9) 1.19713(12) 0.1043(14) Uani 1 1 d . . .
O24 O 0.55337(6) 0.03264(9) 1.24929(13) 0.1095(14) Uani 1 1 d . . .
C125 C 0.54488(11) 0.04129(17) 1.2157(2) 0.099(2) Uani 1 1 d D . .
O13 O 0.36259(6) 0.22981(9) 1.26685(12) 0.1130(14) Uani 1 1 d . . .
O14 O 0.33321(8) 0.25700(10) 1.21517(10) 0.1089(15) Uani 1 1 d . . .
C65 C 0.35163(14) 0.24166(16) 1.2313(2) 0.089(2) Uani 1 1 d D . .
O17 O 0.83029(8) 0.69598(7) 1.26840(12) 0.1037(12) Uani 1 1 d . . .
O18 O 0.80243(7) 0.72046(11) 1.21358(11) 0.1052(16) Uani 1 1 d . . .
C66 C 0.81100(13) 0.6974(2) 1.2325(2) 0.106(3) Uani 1 1 d D . .

loop_
_atom_site_aniso_label
_atom_site_aniso_U_11
_atom_site_aniso_U_22
_atom_site_aniso_U_33
_atom_site_aniso_U_23
_atom_site_aniso_U_13
_atom_site_aniso_U_12
Cu1 0.0944(6) 0.0850(8) 0.0862(6) 0.0151(4) 0.0548(4) 0.0092(6)
Cu2 0.0918(6) 0.0820(8) 0.0819(6) 0.0138(4) 0.0520(4) 0.0079(6)
Cu3 0.0975(6) 0.0910(8) 0.0854(5) -0.0005(4) 0.0498(5) 0.0217(6)
Cu4 0.0994(6) 0.0911(8) 0.0845(5) -0.0031(5) 0.0502(5) 0.0206(6)
Cu5 0.0804(8) 0.1035(11) 0.0849(8) 0.000 0.0432(6) 0.000
Cu6 0.0803(8) 0.1038(11) 0.0897(8) 0.000 0.0468(6) 0.000
Cu7 0.0875(6) 0.0968(8) 0.0963(7) -0.0006(4) 0.0449(5) 0.0005(5)
O1 0.118(3) 0.096(4) 0.090(3) 0.025(2) 0.065(3) 0.038(3)
O2 0.110(3) 0.109(4) 0.085(3) 0.018(2) 0.064(2) 0.017(3)
O3 0.092(3) 0.113(4) 0.083(3) 0.018(2) 0.046(2) 0.017(3)
O4 0.097(3) 0.125(4) 0.085(3) 0.008(2) 0.046(3) 0.028(3)
O5 0.093(3) 0.063(3) 0.109(3) -0.0073(17) 0.067(2) -0.020(3)
O6 0.072(3) 0.060(4) 0.130(3) 0.001(2) 0.059(2) 0.004(3)
O7 0.108(4) 0.065(4) 0.147(3) 0.001(3) 0.078(3) -0.025(3)
O8 0.095(3) 0.083(4) 0.153(3) 0.011(2) 0.082(3) -0.012(4)
O9 0.082(2) 0.113(3) 0.255(4) 0.094(3) 0.107(3) 0.042(2)
O10 0.083(2) 0.103(3) 0.140(3) -0.027(2) 0.060(2) 0.006(2)
O11 0.079(3) 0.117(4) 0.127(3) 0.001(2) 0.073(3) 0.042(3)
O12 0.096(3) 0.122(3) 0.090(3) -0.001(2) 0.063(2) 0.018(2)
O15 0.106(3) 0.077(4) 0.097(3) -0.005(2) 0.046(2) 0.023(3)
O16 0.104(3) 0.086(3) 0.088(3) -0.010(2) 0.043(2) 0.018(3)
O19 0.121(3) 0.153(4) 0.105(3) 0.049(2) 0.045(2) 0.038(3)
O20 0.113(3) 0.141(3) 0.104(3) 0.022(2) 0.037(2) 0.044(2)
O21 0.087(3) 0.105(4) 0.112(3) 0.020(3) 0.053(3) 0.026(3)
O22 0.084(3) 0.133(4) 0.143(4) 0.005(3) 0.074(3) 0.023(3)
O25 0.164(4) 0.160(5) 0.084(3) 0.000 0.080(3) 0.000
O26 0.175(5) 0.143(5) 0.109(4) 0.000 0.099(4) 0.000
O31 0.094(3) 0.119(6) 0.080(3) 0.003(3) 0.029(3) 0.009(3)
O32 0.091(3) 0.135(5) 0.055(3) 0.005(2) 0.004(3) -0.002(3)
O34 0.165(3) 0.071(3) 0.207(4) 0.003(2) 0.122(3) -0.002(3)
O35 0.096(3) 0.111(4) 0.155(3) -0.013(3) 0.088(3) -0.022(3)
C1 0.125(7) 0.040(5) 0.102(6) 0.015(4) 0.074(6) -0.006(5)
C2 0.112(6) 0.092(5) 0.062(5) 0.019(4) 0.039(5) 0.001(4)
C3 0.127(5) 0.128(5) 0.080(5) 0.028(4) 0.072(5) 0.047(4)
C4 0.129(6) 0.145(6) 0.105(6) 0.021(4) 0.084(4) 0.047(5)
C5 0.113(6) 0.127(6) 0.091(6) 0.028(4) 0.055(5) 0.050(5)
C6 0.146(6) 0.101(6) 0.155(8) 0.029(5) 0.100(7) 0.048(4)
C7 0.159(7) 0.138(6) 0.060(5) 0.049(4) 0.053(4) 0.024(5)
C8 0.141(6) 0.147(7) 0.089(6) 0.024(5) 0.061(5) 0.045(4)
C9 0.122(5) 0.130(6) 0.100(6) 0.040(5) 0.075(5) 0.048(4)
C10 0.130(6) 0.130(6) 0.081(5) 0.032(5) 0.076(6) 0.032(5)
C11 0.131(5) 0.120(6) 0.096(6) 0.030(4) 0.072(5) 0.028(4)
C12 0.145(7) 0.116(6) 0.100(6) 0.006(4) 0.094(5) 0.013(5)
C13 0.099(5) 0.118(6) 0.104(5) 0.049(4) 0.057(5) 0.062(4)
C14 0.115(6) 0.104(6) 0.129(8) 0.026(5) 0.078(6) 0.071(5)
C15 0.132(6) 0.147(6) 0.084(5) 0.047(4) 0.065(4) 0.067(5)
C16 0.116(7) 0.108(6) 0.070(5) 0.013(4) 0.046(4) -0.002(5)
C17 0.145(7) 0.124(7) 0.107(6) -0.002(4) 0.084(5) 0.013(5)
C18 0.126(7) 0.112(5) 0.081(5) 0.014(4) 0.062(5) 0.026(5)
C19 0.083(5) 0.189(7) 0.077(5) 0.022(4) 0.030(5) 0.045(5)
C20 0.118(5) 0.200(7) 0.109(7) -0.001(5) 0.074(6) 0.042(5)
C21 0.088(6) 0.095(5) 0.094(5) -0.014(4) 0.059(5) 0.001(4)
C22 0.060(5) 0.134(5) 0.096(4) -0.003(3) 0.037(5) 0.023(4)
C23 0.066(4) 0.149(6) 0.161(8) 0.015(5) 0.079(6) 0.042(4)
C24 0.114(6) 0.074(5) 0.120(6) -0.049(4) 0.096(6) -0.005(5)
C25 0.140(8) 0.159(9) 0.144(7) 0.010(5) 0.111(6) 0.078(6)
C26 0.137(8) 0.152(10) 0.195(8) -0.016(6) 0.139(7) 0.059(6)
C27 0.106(6) 0.135(8) 0.237(11) -0.029(8) 0.132(8) 0.041(6)
C28 0.203(9) 0.202(9) 0.085(5) 0.059(5) 0.088(5) 0.052(7)
C29 0.132(6) 0.163(7) 0.097(5) 0.055(4) 0.062(5) 0.075(5)
C30 0.120(6) 0.136(7) 0.073(6) 0.004(5) 0.055(5) -0.006(5)
C31 0.146(7) 0.186(8) 0.113(7) 0.016(5) 0.082(5) 0.039(6)
C32 0.139(7) 0.164(8) 0.111(5) 0.053(5) 0.063(5) 0.076(5)
C33 0.048(5) 0.116(7) 0.112(7) 0.056(6) 0.015(5) 0.006(4)
C34 0.111(7) 0.088(7) 0.096(6) 0.007(4) 0.073(6) -0.026(6)
C35 0.092(5) 0.117(6) 0.096(6) 0.006(5) 0.047(5) 0.002(5)
C36 0.152(6) 0.212(8) 0.101(6) 0.064(5) 0.085(5) 0.087(6)
C37 0.161(6) 0.219(8) 0.102(6) 0.081(5) 0.059(6) 0.116(6)
C38 0.169(8) 0.203(8) 0.085(6) 0.004(5) 0.095(7) 0.051(6)
C39 0.113(6) 0.252(9) 0.147(8) 0.061(6) 0.082(5) 0.089(6)
C40 0.136(6) 0.195(7) 0.092(6) 0.030(5) 0.063(6) 0.077(5)
C41 0.165(6) 0.234(8) 0.078(6) 0.018(5) 0.070(6) 0.084(5)
C42 0.151(6) 0.237(8) 0.074(6) 0.014(5) 0.069(5) 0.071(5)
C43 0.184(8) 0.267(9) 0.080(6) 0.020(6) 0.107(7) 0.051(7)
C44 0.142(6) 0.269(9) 0.106(7) 0.079(5) 0.071(5) 0.133(6)
C45 0.120(6) 0.227(9) 0.141(8) 0.059(6) 0.092(7) 0.123(6)
C46 0.148(7) 0.235(9) 0.135(6) 0.053(5) 0.107(6) 0.122(6)
C47 0.179(8) 0.232(9) 0.185(8) 0.007(6) 0.155(7) 0.098(6)
C48 0.187(7) 0.234(8) 0.072(5) 0.071(5) 0.066(5) 0.090(6)
C49 0.169(9) 0.224(12) 0.158(8) 0.047(6) 0.127(8) 0.107(7)
C50 0.144(8) 0.200(11) 0.192(8) 0.014(6) 0.134(7) 0.085(6)
C51 0.135(6) 0.168(7) 0.186(7) -0.012(6) 0.123(6) 0.064(5)
C52 0.141(6) 0.168(8) 0.139(6) 0.052(5) 0.067(6) 0.085(5)
C53 0.111(6) 0.197(8) 0.118(7) 0.033(5) 0.072(5) 0.061(5)
C54 0.082(5) 0.145(7) 0.092(6) 0.028(5) 0.041(5) 0.050(5)
C55 0.136(7) 0.209(9) 0.123(6) 0.057(5) 0.075(6) 0.106(5)
C56 0.240(9) 0.235(10) 0.100(6) 0.052(5) 0.107(6) 0.069(8)
C57 0.152(8) 0.242(10) 0.146(8) 0.060(6) 0.079(6) 0.107(7)
C58 0.180(9) 0.187(9) 0.227(10) 0.104(7) 0.129(7) 0.115(7)
C59 0.158(8) 0.273(11) 0.211(10) 0.004(7) 0.162(8) 0.080(7)
C60 0.208(8) 0.240(9) 0.101(6) 0.075(6) 0.078(6) 0.111(6)
C61 0.212(9) 0.210(8) 0.134(6) 0.020(6) 0.137(7) 0.067(8)
C62 0.102(6) 0.106(6) 0.172(8) 0.017(5) 0.098(6) 0.051(5)
C63 0.184(7) 0.237(9) 0.156(7) 0.088(6) 0.128(6) 0.130(6)
C64 0.184(8) 0.284(10) 0.155(6) 0.067(6) 0.138(7) 0.122(7)
C67 0.068(6) 0.108(9) 0.075(4) 0.039(4) 0.054(4) 0.022(7)
C68 0.070(6) 0.068(9) 0.104(4) 0.029(4) 0.049(3) -0.009(6)
C69 0.166(7) 0.084(7) 0.177(6) 0.007(5) 0.136(5) 0.039(8)
C70 0.162(9) 0.024(7) 0.204(6) 0.002(4) 0.106(5) -0.031(5)
C71 0.081(6) 0.127(14) 0.220(7) 0.038(7) 0.105(5) 0.024(8)
C72 0.156(7) 0.056(7) 0.290(8) 0.026(5) 0.165(6) 0.033(8)
C73 0.120(7) 0.060(9) 0.227(6) 0.016(4) 0.128(5) 0.018(5)
C74 0.197(11) 0.072(11) 0.198(7) 0.015(9) 0.116(7) 0.054(10)
C75 0.202(14) 0.094(13) 0.173(6) 0.021(9) 0.123(7) 0.098(12)
C76 0.159(11) 0.032(11) 0.198(9) 0.000 0.126(7) 0.000
C77 0.147(9) 0.033(10) 0.188(6) 0.024(5) 0.099(5) -0.009(8)
C78 0.100(6) 0.099(10) 0.205(6) -0.010(5) 0.117(5) 0.018(7)
C79 0.155(17) 0.035(10) 0.141(7) 0.000 0.075(8) 0.000
C80 0.097(13) 0.165(13) 0.218(10) 0.000 0.128(11) 0.000
C81 0.070(10) 0.123(10) 0.172(8) 0.000 0.086(8) 0.000
C82 0.114(13) 0.086(14) 0.124(7) 0.000 0.070(6) 0.000
C83 0.132(7) 0.099(9) 0.151(6) 0.035(4) 0.094(5) 0.031(8)
C84 0.127(7) 0.067(7) 0.159(6) 0.016(4) 0.099(5) 0.014(7)
C85 0.049(7) 0.124(16) 0.076(5) 0.000 0.043(4) 0.000
C86 0.125(9) 0.042(8) 0.126(5) 0.017(4) 0.081(6) -0.009(8)
C87 0.106(7) 0.089(11) 0.176(6) 0.027(5) 0.096(5) 0.022(9)
C88 0.180(10) 0.037(7) 0.318(9) 0.013(5) 0.179(7) -0.010(6)
C89 0.238(11) 0.099(10) 0.371(11) 0.026(7) 0.225(8) 0.099(11)
C90 0.133(8) 0.112(13) 0.297(8) 0.010(6) 0.163(7) -0.045(9)
C91 0.154(8) 0.079(10) 0.362(9) 0.013(6) 0.198(7) 0.011(7)
C92 0.169(8) 0.081(9) 0.296(9) -0.003(6) 0.138(7) -0.052(9)
C93 0.178(13) 0.24(2) 0.332(10) 0.016(13) 0.217(9) -0.012(13)
C94 0.134(9) 0.206(16) 0.313(9) 0.037(10) 0.185(7) 0.001(9)
C95 0.201(14) 0.078(13) 0.329(14) 0.000 0.195(11) 0.000
C96 0.163(11) 0.071(11) 0.284(8) 0.003(6) 0.162(7) -0.025(9)
C97 0.109(7) 0.106(10) 0.324(9) -0.015(6) 0.172(6) -0.029(8)
C98 0.101(13) 0.136(18) 0.265(11) 0.000 0.143(9) 0.000
C99 0.156(18) 0.118(11) 0.251(11) 0.000 0.156(13) 0.000
C100 0.192(19) 0.098(11) 0.319(14) 0.000 0.210(15) 0.000
C101 0.183(17) 0.066(14) 0.295(12) 0.000 0.170(11) 0.000
C102 0.140(7) 0.104(10) 0.331(10) -0.008(6) 0.183(7) -0.004(8)
C103 0.182(8) 0.070(8) 0.221(7) -0.013(5) 0.123(6) -0.048(8)
C104 0.209(17) 0.028(11) 0.132(7) 0.000 0.096(8) 0.000
C105 0.040(7) 0.165(15) 0.083(5) 0.000 0.034(4) 0.000
C106 0.016(6) 0.30(3) 0.039(9) 0.000 -0.021(6) 0.000
C107 0.108(8) 0.101(12) 0.102(10) 0.000 0.043(8) 0.000
C108 0.162(6) 0.111(8) 0.085(6) -0.007(5) 0.003(5) 0.004(6)
C109 0.166(7) 0.105(8) 0.126(7) 0.014(6) 0.017(6) 0.013(6)
C110 0.123(9) 0.161(15) 0.066(9) 0.000 0.011(7) 0.000
C111 0.227(14) 0.120(9) 0.116(12) 0.000 0.083(11) 0.000
C112 0.217(14) 0.101(9) 0.141(14) 0.000 0.099(12) 0.000
C113 0.162(10) 0.210(18) 0.014(8) 0.000 -0.041(7) 0.000
C114 0.143(6) 0.181(10) 0.072(6) -0.026(6) -0.034(5) -0.004(6)
C115 0.254(10) 0.044(8) 0.167(10) -0.023(6) 0.087(8) -0.023(7)
C116 0.185(10) 0.079(13) 0.139(10) 0.000 0.026(7) 0.000
C117 0.187(8) 0.096(10) 0.128(8) 0.014(6) 0.029(6) 0.061(8)
C118 0.263(11) 0.083(10) 0.183(9) -0.046(7) 0.084(8) -0.026(8)
C119 0.204(9) 0.075(9) 0.109(8) 0.016(6) 0.040(7) 0.027(7)
C120 0.129(5) 0.093(7) 0.122(6) -0.029(7) 0.025(4) -0.014(6)
C121 0.145(6) 0.107(8) 0.085(6) -0.013(4) 0.018(5) 0.011(5)
C122 0.118(6) 0.073(8) 0.109(7) -0.034(6) 0.058(5) -0.018(6)
C123 0.207(7) 0.051(6) 0.132(6) 0.005(6) 0.038(5) -0.031(7)
C124 0.232(9) 0.100(9) 0.108(7) 0.036(5) 0.018(6) 0.002(6)
C127 0.069(5) 0.089(7) 0.086(6) 0.003(5) 0.035(4) 0.013(5)
C128 0.085(6) 0.095(8) 0.098(6) -0.028(5) 0.034(5) -0.001(6)
C129 0.143(7) 0.065(8) 0.163(8) -0.010(5) 0.052(7) 0.024(5)
C130 0.148(6) 0.072(7) 0.155(6) -0.011(7) 0.037(5) 0.001(7)
C131 0.185(9) 0.033(7) 0.144(8) 0.004(6) 0.082(7) -0.005(7)
C132 0.114(6) 0.142(10) 0.123(7) 0.024(5) -0.006(5) -0.017(5)
C133 0.139(6) 0.082(7) 0.145(6) -0.026(6) 0.018(5) -0.012(7)
C134 0.187(9) 0.065(10) 0.177(9) 0.036(7) 0.091(7) 0.050(8)
C135 0.169(8) 0.079(11) 0.134(8) 0.047(7) 0.081(7) 0.050(8)
C136 0.126(8) 0.078(12) 0.119(8) 0.000 0.047(6) 0.000
C137 0.179(7) 0.035(8) 0.106(7) -0.006(5) 0.054(6) 0.012(5)
C138 0.116(5) 0.099(8) 0.073(5) 0.005(5) 0.010(4) 0.001(5)
C139 0.105(9) 0.102(13) 0.124(11) 0.000 0.048(9) 0.000
C140 0.116(9) 0.138(9) 0.074(9) 0.000 0.022(7) 0.000
C141 0.110(9) 0.182(10) 0.047(8) 0.000 -0.015(6) 0.000
C142 0.120(10) 0.063(11) 0.192(13) 0.000 0.095(10) 0.000
C143 0.137(6) 0.087(7) 0.139(7) -0.031(5) 0.037(6) -0.019(5)
C144 0.085(5) 0.142(9) 0.107(6) -0.008(5) 0.000(5) -0.024(5)
C145 0.073(8) 0.157(14) 0.067(9) 0.000 0.011(7) 0.000
C146 0.066(9) 0.135(18) 0.087(12) 0.000 0.026(9) 0.000
O33 0.083(3) 0.091(4) 0.115(3) 0.007(2) 0.054(2) -0.006(3)
C126 0.119(14) 0.044(12) 0.067(6) 0.000 0.005(6) 0.000
O23 0.083(3) 0.107(4) 0.130(3) 0.008(2) 0.067(3) 0.019(3)
O24 0.088(3) 0.123(4) 0.103(3) 0.012(3) 0.048(3) 0.031(2)
C125 0.061(5) 0.140(8) 0.072(6) -0.002(5) 0.026(5) 0.003(5)
O13 0.126(3) 0.138(4) 0.087(3) -0.013(2) 0.069(3) 0.019(3)
O14 0.098(3) 0.131(4) 0.127(3) 0.009(2) 0.082(3) 0.053(3)
C65 0.096(6) 0.105(6) 0.117(6) -0.053(5) 0.090(6) -0.003(5)
O17 0.133(3) 0.071(3) 0.114(3) -0.014(2) 0.076(3) 0.003(3)
O18 0.124(4) 0.066(4) 0.080(3) -0.005(2) 0.035(3) 0.011(3)
C66 0.093(6) 0.124(9) 0.083(6) -0.013(6) 0.043(5) 0.037(6)

loop_
_atom_type_symbol
_atom_type_description
_atom_type_scat_dispersion_real
_atom_type_scat_dispersion_imag
_atom_type_scat_source
Cu Cu -1.9646 0.5888 'International Tables Vol C Tables 4.2.6.8 and 6.1.1.4'
O O 0.0492 0.0322 'International Tables Vol C Tables 4.2.6.8 and 6.1.1.4'
C C 0.0181 0.0091 'International Tables Vol C Tables 4.2.6.8 and 6.1.1.4'
H H 0.0000 0.0000 'International Tables Vol C Tables 4.2.6.8 and 6.1.1.4'

loop_
_geom_angle_atom_site_label_1
_geom_angle_atom_site_label_2
_geom_angle_atom_site_label_3
_geom_angle
_geom_angle_site_symmetry_1
_geom_angle_site_symmetry_3
O1 Cu1 O3 169.01(19) . .
O1 Cu1 O5 89.05(14) . .
O3 Cu1 O5 90.57(14) . .
O1 Cu1 O7 89.39(15) . .
O3 Cu1 O7 88.67(15) . .
O5 Cu1 O7 167.8(2) . .
O1 Cu1 O9 90.13(16) . .
O3 Cu1 O9 100.85(16) . .
O5 Cu1 O9 93.86(16) . .
O7 Cu1 O9 98.22(19) . .
O1 Cu1 Cu2 84.07(14) . .
O3 Cu1 Cu2 84.96(14) . .
O5 Cu1 Cu2 84.70(13) . .
O7 Cu1 Cu2 83.11(16) . .
O9 Cu1 Cu2 174.04(10) . .
O2 Cu2 O4 171.3(2) . .
O2 Cu2 O8 89.82(16) . .
O4 Cu2 O8 88.37(17) . .
O2 Cu2 O6 90.54(14) . .
O4 Cu2 O6 89.74(16) . .
O8 Cu2 O6 169.7(2) . .
O2 Cu2 O10 98.51(15) . .
O4 Cu2 O10 90.13(17) . .
O8 Cu2 O10 95.87(18) . .
O6 Cu2 O10 94.25(16) . .
O2 Cu2 Cu1 85.61(14) . .
O4 Cu2 Cu1 85.78(15) . .
O8 Cu2 Cu1 85.47(15) . .
O6 Cu2 Cu1 84.30(14) . .
O10 Cu2 Cu1 175.66(9) . .
O11 Cu3 O13 171.16(17) . 1_554
O11 Cu3 O17 90.76(15) . 3_444
O13 Cu3 O17 88.95(15) 1_554 3_444
O11 Cu3 O15 87.48(16) . .
O13 Cu3 O15 90.65(15) 1_554 .
O17 Cu3 O15 165.91(18) 3_444 .
O11 Cu3 O19 95.85(15) . .
O13 Cu3 O19 92.94(16) 1_554 .
O17 Cu3 O19 97.78(16) 3_444 .
O15 Cu3 O19 96.31(16) . .
O11 Cu3 Cu4 86.15(12) . .
O13 Cu3 Cu4 85.06(12) 1_554 .
O17 Cu3 Cu4 82.02(13) 3_444 .
O15 Cu3 Cu4 83.92(12) . .
O19 Cu3 Cu4 177.99(10) . .
O14 Cu4 O18 88.40(18) 1_554 3_444
O14 Cu4 O12 167.27(17) 1_554 .
O18 Cu4 O12 89.02(16) 3_444 .
O14 Cu4 O16 91.36(16) 1_554 .
O18 Cu4 O16 171.31(18) 3_444 .
O12 Cu4 O16 89.31(15) . .
O14 Cu4 O20 95.74(15) 1_554 .
O18 Cu4 O20 94.48(16) 3_444 .
O12 Cu4 O20 96.89(15) . .
O16 Cu4 O20 94.19(15) . .
O14 Cu4 Cu3 84.18(12) 1_554 .
O18 Cu4 Cu3 86.66(13) 3_444 .
O12 Cu4 Cu3 83.23(11) . .
O16 Cu4 Cu3 84.67(12) . .
O20 Cu4 Cu3 178.85(12) . .
O21 Cu5 O21 88.7(2) 6_565 .
O21 Cu5 O23 167.73(19) 6_565 8_454
O21 Cu5 O23 89.21(15) . 8_454
O21 Cu5 O23 89.21(15) 6_565 3_454
O21 Cu5 O23 167.72(19) . 3_454
O23 Cu5 O23 90.3(2) 8_454 3_454
O21 Cu5 O25 95.07(16) 6_565 .
O21 Cu5 O25 95.07(16) . .
O23 Cu5 O25 97.16(16) 8_454 .
O23 Cu5 O25 97.16(16) 3_454 .
O21 Cu5 Cu6 83.38(13) 6_565 .
O21 Cu5 Cu6 83.38(13) . .
O23 Cu5 Cu6 84.37(14) 8_454 .
O23 Cu5 Cu6 84.37(14) 3_454 .
O25 Cu5 Cu6 177.82(14) . .
O22 Cu6 O22 91.2(3) 6_565 .
O22 Cu6 O24 168.7(2) 6_565 8_454
O22 Cu6 O24 88.54(17) . 8_454
O22 Cu6 O24 88.54(17) 6_565 3_454
O22 Cu6 O24 168.7(2) . 3_454
O24 Cu6 O24 89.5(2) 8_454 3_454
O22 Cu6 O26 94.39(17) 6_565 .
O22 Cu6 O26 94.39(17) . .
O24 Cu6 O26 96.90(16) 8_454 .
O24 Cu6 O26 96.90(16) 3_454 .
O22 Cu6 Cu5 85.58(15) 6_565 .
O22 Cu6 Cu5 85.58(15) . .
O24 Cu6 Cu5 83.13(13) 8_454 .
O24 Cu6 Cu5 83.13(13) 3_454 .
O26 Cu6 Cu5 179.95(14) . .
O32 Cu7 O35 88.53(18) . .
O32 Cu7 O31 168.6(2) . .
O35 Cu7 O31 89.65(16) . .
O32 Cu7 O33 89.93(17) . 3
O35 Cu7 O33 168.39(18) . 3
O31 Cu7 O33 89.59(15) . 3
O32 Cu7 O34 96.09(18) . .
O35 Cu7 O34 95.66(18) . .
O31 Cu7 O34 95.28(17) . .
O33 Cu7 O34 95.95(16) 3 .
O32 Cu7 Cu7 83.96(15) . 6_565
O35 Cu7 Cu7 84.39(14) . 6_565
O31 Cu7 Cu7 84.67(14) . 6_565
O33 Cu7 Cu7 84.00(12) 3 6_565
O34 Cu7 Cu7 179.93(11) . 6_565
C1 O1 Cu1 120.8(4) . .
C1 O2 Cu2 119.8(4) . .
C34 O3 Cu1 117.1(4) . .
C34 O4 Cu2 118.1(5) . .
C67 O5 Cu1 120.6(5) . .
C67 O6 Cu2 122.9(5) . .
C86 O7 Cu1 121.0(6) . .
C86 O8 Cu2 120.6(7) . .
Cu1 O9 H9A 109.5 . .
Cu1 O9 H9B 109.5 . .
H9A O9 H9B 109.5 . .
Cu1 O9 H9C 109.5 . .
H9A O9 H9C 109.5 . .
H9B O9 H9C 109.5 . .
Cu2 O10 H10A 109.5 . .
Cu2 O10 H10B 109.5 . .
H10A O10 H10B 109.5 . .
Cu2 O10 H10C 109.5 . .
H10A O10 H10C 109.5 . .
H10B O10 H10C 109.5 . .
C24 O11 Cu3 121.9(4) . .
C24 O12 Cu4 122.9(3) . .
C127 O15 Cu3 119.8(4) . .
C127 O16 Cu4 122.6(4) . .
Cu3 O19 H19A 109.5 . .
Cu3 O19 H19B 109.5 . .
H19A O19 H19B 109.5 . .
Cu3 O19 H19C 109.5 . .
H19A O19 H19C 109.5 . .
H19B O19 H19C 109.5 . .
Cu4 O20 H20A 109.5 . .
Cu4 O20 H20B 109.5 . .
H20A O20 H20B 109.5 . .
Cu4 O20 H20C 109.5 . .
H20A O20 H20C 109.5 . .
H20B O20 H20C 109.5 . .
C33 O21 Cu5 122.3(5) . .
C33 O22 Cu6 121.3(5) . .
Cu5 O25 H25A 109.5 . .
Cu5 O25 H25B 109.5 . .
H25A O25 H25B 109.5 . .
Cu5 O25 H25C 109.5 . .
H25A O25 H25C 109.5 . .
H25B O25 H25C 109.5 . .
Cu6 O26 H26A 109.5 . .
Cu6 O26 H26B 109.5 . .
H26A O26 H26B 109.5 . .
Cu6 O26 H26C 109.5 . .
H26A O26 H26C 109.5 . .
H26B O26 H26C 109.5 . .
C146 O31 Cu7 120.7(7) . .
C106 O32 Cu7 124.8(6) . .
Cu7 O34 H34A 109.5 . .
Cu7 O34 H34B 109.5 . .
H34A O34 H34B 109.5 . .
Cu7 O34 H34C 109.5 . .
H34A O34 H34C 109.5 . .
H34B O34 H34C 109.5 . .
C105 O35 Cu7 121.0(8) . .
O2 C1 O1 129.1(6) . .
O2 C1 C2 117.6(7) . .
O1 C1 C2 113.2(7) . .
C3 C2 C7 120.0 . .
C3 C2 C1 121.5(7) . .
C7 C2 C1 118.5(7) . .
C2 C3 C4 120.0 . .
C2 C3 H3 120.0 . .
C4 C3 H3 120.0 . .
C3 C4 C5 120.0 . .
C3 C4 H4 120.0 . .
C5 C4 H4 120.0 . .
C6 C5 C4 120.0 . .
C6 C5 C8 122.5(6) . .
C4 C5 C8 117.4(6) . .
C5 C6 C7 120.0 . .
C5 C6 H6 120.0 . .
C7 C6 H6 120.0 . .
C6 C7 C2 120.0 . .
C6 C7 H7 120.0 . .
C2 C7 H7 120.0 . .
C9 C8 C5 175.7(6) . .
C8 C9 C10 178.4(8) . .
C11 C10 C15 120.0 . .
C11 C10 C9 119.1(6) . .
C15 C10 C9 120.9(6) . .
C10 C11 C12 120.0 . .
C10 C11 H11 120.0 . .
C12 C11 H11 120.0 . .
C13 C12 C11 120.0 . .
C13 C12 C16 120.7(6) . .
C11 C12 C16 119.2(6) . .
C14 C13 C12 120.0 . .
C14 C13 H13 120.0 . .
C12 C13 H13 120.0 . .
C13 C14 C15 120.0 . .
C13 C14 C25 117.5(6) . .
C15 C14 C25 122.5(6) . .
C14 C15 C10 120.0 . .
C14 C15 H15 120.0 . .
C10 C15 H15 120.0 . .
C17 C16 C12 178.7(7) . .
C16 C17 C18 172.6(8) . .
C19 C18 C23 120.0 . .
C19 C18 C17 123.3(6) . .
C23 C18 C17 116.4(6) . .
C20 C19 C18 120.0 . .
C20 C19 H19 120.0 . .
C18 C19 H19 120.0 . .
C19 C20 C21 120.0 . .
C19 C20 H20 120.0 . .
C21 C20 H20 120.0 . .
C22 C21 C20 120.0 . .
C22 C21 C24 122.6(7) . .
C20 C21 C24 117.2(7) . .
C21 C22 C23 120.0 . .
C21 C22 H22 120.0 . .
C23 C22 H22 120.0 . .
C22 C23 C18 120.0 . .
C22 C23 H23 120.0 . .
C18 C23 H23 120.0 . .
O12 C24 O11 124.6(5) . .
O12 C24 C21 115.4(7) . .
O11 C24 C21 119.9(7) . .
C26 C25 C14 169.8(8) . .
C25 C26 C27 173.1(9) . .
C28 C27 C32 120.0 . .
C28 C27 C26 129.0(6) . .
C32 C27 C26 111.0(6) . .
C29 C28 C27 120.0 . .
C29 C28 H28 120.0 . .
C27 C28 H28 120.0 . .
C28 C29 C30 120.0 . .
C28 C29 H29 120.0 . .
C30 C29 H29 120.0 . .
C29 C30 C31 120.0 . .
C29 C30 C33 119.1(8) . .
C31 C30 C33 120.9(8) . .
C32 C31 C30 120.0 . .
C32 C31 H31 120.0 . .
C30 C31 H31 120.0 . .
C31 C32 C27 120.0 . .
C31 C32 H32 120.0 . .
C27 C32 H32 120.0 . .
O21 C33 O22 127.0(7) . .
O21 C33 C30 115.4(9) . .
O22 C33 C30 117.3(8) . .
O4 C34 O3 133.8(7) . .
O4 C34 C35 117.2(7) . .
O3 C34 C35 109.0(7) . .
C36 C35 C40 120.0 . .
C36 C35 C34 124.6(7) . .
C40 C35 C34 115.4(7) . .
C35 C36 C37 120.0 . .
C35 C36 H36 120.0 . .
C37 C36 H36 120.0 . .
C38 C37 C36 120.0 . .
C38 C37 H37 120.0 . .
C36 C37 H37 120.0 . .
C37 C38 C39 120.0 . .
C37 C38 C41 114.1(6) . .
C39 C38 C41 125.7(6) . .
C40 C39 C38 120.0 . .
C40 C39 H39 120.0 . .
C38 C39 H39 120.0 . .
C39 C40 C35 120.0 . .
C39 C40 H40 120.0 . .
C35 C40 H40 120.0 . .
C42 C41 C38 174.1(7) . .
C41 C42 C43 173.6(7) . .
C44 C43 C48 120.0 . .
C44 C43 C42 124.5(6) . .
C48 C43 C42 115.5(6) . .
C45 C44 C43 120.0 . .
C45 C44 H44 120.0 . .
C43 C44 H44 120.0 . .
C46 C45 C44 120.0 . .
C46 C45 C49 120.6(7) . .
C44 C45 C49 119.3(7) . .
C45 C46 C47 120.0 . .
C45 C46 H46 120.0 . .
C47 C46 H46 120.0 . .
C57 C47 C46 116.7(7) . .
C57 C47 C48 123.3(7) . .
C46 C47 C48 120.0 . .
C47 C48 C43 120.0 . .
C47 C48 H48 120.0 . .
C43 C48 H48 120.0 . .
C50 C49 C45 178.2(9) . .
C49 C50 C51 176.2(10) . .
C52 C51 C56 120.0 . .
C52 C51 C50 116.5(7) . .
C56 C51 C50 123.5(7) . .
C53 C52 C51 120.0 . .
C53 C52 H52 120.0 . .
C51 C52 H52 120.0 . .
C54 C53 C52 120.0 . .
C54 C53 H53 120.0 . .
C52 C53 H53 120.0 . .
C53 C54 C55 120.0 . .
C53 C54 C125 120.8(7) . .
C55 C54 C125 119.1(7) . .
C56 C55 C54 120.0 . .
C56 C55 H55 120.0 . .
C54 C55 H55 120.0 . .
C55 C56 C51 120.0 . .
C55 C56 H56 120.0 . .
C51 C56 H56 120.0 . .
C58 C57 C47 178.4(11) . .
C57 C58 C59 176.9(9) . .
C60 C59 C64 120.0 . .
C60 C59 C58 122.9(7) . .
C64 C59 C58 116.9(7) . .
C59 C60 C61 120.0 . .
C59 C60 H60 120.0 . .
C61 C60 H60 120.0 . .
C60 C61 C62 120.0 . .
C60 C61 H61 120.0 . .
C62 C61 H61 120.0 . .
C63 C62 C61 120.0 . .
C63 C62 C65 119.8(8) . .
C61 C62 C65 120.2(8) . .
C62 C63 C64 120.0 . .
C62 C63 H63 120.0 . .
C64 C63 H63 120.0 . .
C63 C64 C59 120.0 . .
C63 C64 H64 120.0 . .
C59 C64 H64 120.0 . .
O6 C67 O5 126.7(8) . .
O6 C67 C68 121.2(7) . .
O5 C67 C68 112.1(8) . .
C69 C68 C73 120.0 . .
C69 C68 C67 126.9(9) . .
C73 C68 C67 113.1(9) . .
C68 C69 C70 120.0 . .
C68 C69 H69 120.0 . .
C70 C69 H69 120.0 . .
C69 C70 C71 120.0 . .
C69 C70 H70 120.0 . .
C71 C70 H70 120.0 . .
C72 C71 C70 120.0 . .
C72 C71 C74 125.1(10) . .
C70 C71 C74 114.9(10) . .
C71 C72 C73 120.0 . .
C71 C72 H72 120.0 . .
C73 C72 H72 120.0 . .
C72 C73 C68 120.0 . .
C72 C73 H73 120.0 . .
C68 C73 H73 120.0 . .
C75 C74 C71 176.8(13) . .
C74 C75 C77 174.1(12) . .
C77 C76 C77 108.6(14) 6 .
C77 C76 H76 125.7 6 .
C77 C76 H76 125.7 . .
C78 C77 C76 126.1(11) . .
C78 C77 C75 122.0(10) . .
C76 C77 C75 111.7(10) . .
C77 C78 C79 125.6(13) . .
C77 C78 H78 117.2 . .
C79 C78 H78 117.2 . .
C80 C79 C78 126.1(9) . .
C80 C79 C78 126.1(9) . 6
C78 C79 C78 107.7(17) . 6
C81 C80 C79 178.5(13) . .
C80 C81 C82 175.0(12) . .
C83 C82 C83 114.2(14) 6 .
C83 C82 C81 122.9(7) 6 .
C83 C82 C81 122.9(7) . .
C84 C83 C82 123.3(11) . .
C84 C83 H83 118.3 . .
C82 C83 H83 118.3 . .
C83 C84 C85 117.8(11) . .
C83 C84 H84 121.1 . .
C85 C84 H84 121.1 . .
C84 C85 C84 123.4(12) . 6
C84 C85 C126 118.2(6) . .
C84 C85 C126 118.2(6) 6 .
O8 C86 O7 129.4(10) . .
O8 C86 C87 117.8(10) . .
O7 C86 C87 112.8(10) . .
C88 C87 C92 120.0 . .
C88 C87 C86 120.4(10) . .
C92 C87 C86 119.6(10) . .
C87 C88 C89 120.0 . .
C87 C88 H88 120.0 . .
C89 C88 H88 120.0 . .
C88 C89 C90 120.0 . .
C88 C89 H89 120.0 . .
C90 C89 H89 120.0 . .
C91 C90 C89 120.0 . .
C91 C90 C94 115.9(9) . .
C89 C90 C94 124.1(9) . .
C90 C91 C92 120.0 . .
C90 C91 H91 120.0 . .
C92 C91 H91 120.0 . .
C91 C92 C87 120.0 . .
C91 C92 H92 120.0 . .
C87 C92 H92 120.0 . .
C94 C93 C96 176.1(12) . .
C93 C94 C90 167.9(12) . .
C96 C95 C96 110.6(15) 6_565 .
C96 C95 H95 124.7 6_565 .
C96 C95 H95 124.7 . .
C97 C96 C93 123.9(12) . .
C97 C96 C95 123.0(12) . .
C93 C96 C95 113.1(12) . .
C96 C97 C98 119.5(15) . .
C96 C97 H97 120.3 . .
C98 C97 H97 120.3 . .
C99 C98 C97 117.5(9) . .
C99 C98 C97 117.5(9) . 6_565
C97 C98 C97 124.3(18) . 6_565
C100 C99 C98 177.5(16) . .
C99 C100 C101 179.3(17) . .
C102 C101 C102 111.0(18) . 6_565
C102 C101 C100 124.4(9) . .
C102 C101 C100 124.5(9) 6_565 .
C101 C102 C103 124.8(13) . .
C101 C102 H102 117.6 . .
C103 C102 H102 117.6 . .
C104 C103 C102 123.3(11) . .
C104 C103 H103 118.3 . .
C102 C103 H103 118.3 . .
C103 C104 C103 112.5(14) . 6_565
C103 C104 C105 123.6(7) . .
C103 C104 C105 123.7(7) 6_565 .
O35 C105 O35 127.1(13) . 6_565
O35 C105 C104 115.7(7) . .
O35 C105 C104 115.7(7) 6_565 .
O32 C106 O32 122.4(9) 6_565 .
O32 C106 C107 118.8(5) 6_565 .
O32 C106 C107 118.8(5) . .
C108 C107 C108 124.2(9) 6_565 .
C108 C107 C106 117.9(5) 6_565 .
C108 C107 C106 117.9(5) . .
C109 C108 C107 118.5(8) . .
C109 C108 H108 120.7 . .
C107 C108 H108 120.7 . .
C108 C109 C110 117.6(8) . .
C108 C109 H109 121.2 . .
C110 C109 H109 121.2 . .
C109 C110 C109 123.4(10) 6_565 .
C109 C110 C111 118.1(5) 6_565 .
C109 C110 C111 118.1(5) . .
C112 C111 C110 178.0(11) . .
C111 C112 C113 178.5(11) . .
C112 C113 C114 116.3(5) . .
C112 C113 C114 116.3(5) . 6_565
C114 C113 C114 127.1(10) . 6_565
C115 C114 C113 114.9(8) . .
C115 C114 H114 122.6 . .
C113 C114 H114 122.6 . .
C114 C115 C116 123.3(9) . .
C114 C115 C117 123.0(7) . .
C116 C115 C117 113.6(9) . .
C115 C116 C115 115.6(12) 6_565 .
C115 C116 H116 122.2 6_565 .
C115 C116 H116 122.2 . .
C118 C117 C115 177.3(11) . .
C117 C118 C119 170.1(13) . .
C120 C119 C124 120.0 . .
C120 C119 C118 120.9(8) . .
C124 C119 C118 119.1(8) . .
C119 C120 C121 120.0 . .
C119 C120 H120 120.0 . .
C121 C120 H120 120.0 . .
C120 C121 C122 120.0 . .
C120 C121 H121 120.0 . .
C122 C121 H121 120.0 . .
C121 C122 C123 120.0 . .
C121 C122 C66 116.0(7) . .
C123 C122 C66 124.0(7) . .
C124 C123 C122 120.0 . .
C124 C123 H123 120.0 . .
C122 C123 H123 120.0 . .
C123 C124 C119 120.0 . .
C123 C124 H124 120.0 . .
C119 C124 H124 120.0 . .
O16 C127 O15 128.2(7) . .
O16 C127 C128 116.7(7) . .
O15 C127 C128 115.1(7) . .
C129 C128 C133 120.0 . .
C129 C128 C127 120.3(7) . .
C133 C128 C127 119.5(7) . .
C130 C129 C128 120.0 . .
C130 C129 H129 120.0 . .
C128 C129 H129 120.0 . .
C129 C130 C131 120.0 . .
C129 C130 H130 120.0 . .
C131 C130 H130 120.0 . .
C132 C131 C130 120.0 . .
C132 C131 C134 122.1(7) . .
C130 C131 C134 117.9(7) . .
C131 C132 C133 120.0 . .
C131 C132 H132 120.0 . .
C133 C132 H132 120.0 . .
C132 C133 C128 120.0 . .
C132 C133 H133 120.0 . .
C128 C133 H133 120.0 . .
C135 C134 C131 175.1(12) . .
C134 C135 C137 172.1(10) . .
C137 C136 C137 119.8(11) . 6_565
C137 C136 H136 120.1 . .
C137 C136 H136 120.1 6_565 .
C136 C137 C138 120.6(8) . .
C136 C137 C135 117.6(8) . .
C138 C137 C135 121.7(6) . .
C139 C138 C137 117.7(8) . .
C139 C138 H138 121.2 . .
C137 C138 H138 121.2 . .
C138 C139 C138 123.4(11) 6_565 .
C138 C139 C140 118.2(6) 6_565 .
C138 C139 C140 118.2(6) . .
C141 C140 C139 179.5(11) . .
C140 C141 C142 178.5(12) . .
C141 C142 C143 121.8(6) . .
C141 C142 C143 121.8(6) . 6_565
C143 C142 C143 116.4(12) . 6_565
C144 C143 C142 121.2(8) . .
C144 C143 H143 119.4 . .
C142 C143 H143 119.4 . .
C145 C144 C143 119.4(8) . .
C145 C144 H144 120.3 . .
C143 C144 H144 120.3 . .
C144 C145 C144 122.4(10) . 6_565
C144 C145 C146 118.7(5) . .
C144 C145 C146 118.7(5) 6_565 .
O31 C146 O31 128.9(12) . 6_565
O31 C146 C145 115.4(6) . .
O31 C146 C145 115.5(6) 6_565 .
C126 O33 Cu7 126.9(8) . 3_445
O33 C126 O33 118.1(14) 6 .
O33 C126 C85 120.9(7) 6 .
O33 C126 C85 120.9(7) . .
C125 O23 Cu5 124.0(5) . 3_546
C125 O24 Cu6 125.5(4) . 3_546
O24 C125 O23 122.4(7) . .
O24 C125 C54 118.0(7) . .
O23 C125 C54 119.1(7) . .
C65 O13 Cu3 120.9(3) . 1_556
C65 O14 Cu4 126.0(4) . 1_556
O14 C65 O13 123.2(5) . .
O14 C65 C62 122.6(8) . .
O13 C65 C62 114.2(7) . .
C66 O17 Cu3 122.1(4) . 3_556
C66 O18 Cu4 122.8(5) . 3_556
O18 C66 O17 125.9(8) . .
O18 C66 C122 122.5(7) . .
O17 C66 C122 111.6(7) . .

loop_
_geom_bond_atom_site_label_1
_geom_bond_atom_site_label_2
_geom_bond_distance
_geom_bond_site_symmetry_2
Cu1 O1 1.948(4) .
Cu1 O3 1.950(4) .
Cu1 O5 1.987(4) .
Cu1 O7 1.993(5) .
Cu1 O9 2.193(4) .
Cu1 Cu2 2.6379(11) .
Cu2 O2 1.940(4) .
Cu2 O4 1.945(4) .
Cu2 O8 1.961(5) .
Cu2 O6 1.969(4) .
Cu2 O10 2.157(3) .
Cu3 O11 1.899(4) .
Cu3 O13 1.943(4) 1_554
Cu3 O17 1.996(4) 3_444
Cu3 O15 2.006(4) .
Cu3 O19 2.160(3) .
Cu3 Cu4 2.6283(12) .
Cu4 O14 1.893(4) 1_554
Cu4 O18 1.935(4) 3_444
Cu4 O12 1.949(4) .
Cu4 O16 1.957(4) .
Cu4 O20 2.162(3) .
Cu5 O21 1.969(4) 6_565
Cu5 O21 1.969(4) .
Cu5 O23 1.977(4) 8_454
Cu5 O23 1.977(4) 3_454
Cu5 O25 2.153(4) .
Cu5 Cu6 2.6312(14) .
Cu6 O22 1.931(5) 6_565
Cu6 O22 1.931(5) .
Cu6 O24 1.994(4) 8_454
Cu6 O24 1.994(4) 3_454
Cu6 O26 2.169(4) .
Cu7 O32 1.910(4) .
Cu7 O35 1.948(5) .
Cu7 O31 1.962(5) .
Cu7 O33 1.978(5) 3
Cu7 O34 2.179(3) .
Cu7 Cu7 2.6369(17) 6_565
O1 C1 1.284(7) .
O2 C1 1.253(7) .
O3 C34 1.312(7) .
O4 C34 1.218(7) .
O5 C67 1.281(6) .
O6 C67 1.254(7) .
O7 C86 1.256(8) .
O8 C86 1.230(8) .
O9 H9A 0.9700 .
O9 H9B 0.9700 .
O9 H9C 0.9700 .
O10 H10A 0.9700 .
O10 H10B 0.9700 .
O10 H10C 0.9700 .
O11 C24 1.301(7) .
O12 C24 1.278(6) .
O15 C127 1.266(6) .
O16 C127 1.225(6) .
O19 H19A 0.9700 .
O19 H19B 0.9700 .
O19 H19C 0.9700 .
O20 H20A 0.9700 .
O20 H20B 0.9700 .
O20 H20C 0.9700 .
O21 C33 1.255(8) .
O22 C33 1.266(9) .
O25 H25A 0.9700 .
O25 H25B 0.9700 .
O25 H25C 0.9700 .
O26 H26A 0.9700 .
O26 H26B 0.9700 .
O26 H26C 0.9700 .
O31 C146 1.259(4) .
O32 C106 1.275(4) .
O34 H34A 0.9700 .
O34 H34B 0.9700 .
O34 H34C 0.9700 .
O35 C105 1.260(5) .
C1 C2 1.531(6) .
C2 C3 1.3900 .
C2 C7 1.3900 .
C3 C4 1.3900 .
C3 H3 0.9400 .
C4 C5 1.3900 .
C4 H4 0.9400 .
C5 C6 1.3900 .
C5 C8 1.469(8) .
C6 C7 1.3900 .
C6 H6 0.9400 .
C7 H7 0.9400 .
C8 C9 1.201(7) .
C9 C10 1.407(7) .
C10 C11 1.3900 .
C10 C15 1.3900 .
C11 C12 1.3900 .
C11 H11 0.9400 .
C12 C13 1.3900 .
C12 C16 1.475(9) .
C13 C14 1.3900 .
C13 H13 0.9400 .
C14 C15 1.3900 .
C14 C25 1.409(9) .
C15 H15 0.9400 .
C16 C17 1.203(8) .
C17 C18 1.412(8) .
C18 C19 1.3900 .
C18 C23 1.3900 .
C19 C20 1.3900 .
C19 H19 0.9400 .
C20 C21 1.3900 .
C20 H20 0.9400 .
C21 C22 1.3900 .
C21 C24 1.504(6) .
C22 C23 1.3900 .
C22 H22 0.9400 .
C23 H23 0.9400 .
C25 C26 1.164(8) .
C26 C27 1.494(10) .
C27 C28 1.3900 .
C27 C32 1.3900 .
C28 C29 1.3900 .
C28 H28 0.9400 .
C29 C30 1.3900 .
C29 H29 0.9400 .
C30 C31 1.3900 .
C30 C33 1.483(7) .
C31 C32 1.3900 .
C31 H31 0.9400 .
C32 H32 0.9400 .
C34 C35 1.580(6) .
C35 C36 1.3900 .
C35 C40 1.3900 .
C36 C37 1.3900 .
C36 H36 0.9400 .
C37 C38 1.3900 .
C37 H37 0.9400 .
C38 C39 1.3900 .
C38 C41 1.436(8) .
C39 C40 1.3900 .
C39 H39 0.9400 .
C40 H40 0.9400 .
C41 C42 1.178(7) .
C42 C43 1.436(8) .
C43 C44 1.3900 .
C43 C48 1.3900 .
C44 C45 1.3900 .
C44 H44 0.9400 .
C45 C46 1.3900 .
C45 C49 1.397(9) .
C46 C47 1.3900 .
C46 H46 0.9400 .
C47 C57 1.367(11) .
C47 C48 1.3900 .
C48 H48 0.9400 .
C49 C50 1.172(8) .
C50 C51 1.448(9) .
C51 C52 1.3900 .
C51 C56 1.3900 .
C52 C53 1.3900 .
C52 H52 0.9400 .
C53 C54 1.3900 .
C53 H53 0.9400 .
C54 C55 1.3900 .
C54 C125 1.432(7) .
C55 C56 1.3900 .
C55 H55 0.9400 .
C56 H56 0.9400 .
C57 C58 1.309(10) .
C58 C59 1.474(12) .
C59 C60 1.3900 .
C59 C64 1.3900 .
C60 C61 1.3900 .
C60 H60 0.9400 .
C61 C62 1.3900 .
C61 H61 0.9400 .
C62 C63 1.3900 .
C62 C65 1.453(6) .
C63 C64 1.3900 .
C63 H63 0.9400 .
C64 H64 0.9400 .
C67 C68 1.548(7) .
C68 C69 1.3900 .
C68 C73 1.3900 .
C69 C70 1.3900 .
C69 H69 0.9400 .
C70 C71 1.3900 .
C70 H70 0.9400 .
C71 C72 1.3900 .
C71 C74 1.437(12) .
C72 C73 1.3900 .
C72 H72 0.9400 .
C73 H73 0.9400 .
C74 C75 1.206(13) .
C75 C77 1.458(14) .
C76 C77 1.407(12) 6
C76 C77 1.407(12) .
C76 H76 0.9400 .
C77 C78 1.388(12) .
C78 C79 1.430(10) .
C78 H78 0.9400 .
C79 C80 1.301(16) .
C79 C78 1.430(10) 6
C80 C81 1.059(12) .
C81 C82 1.413(15) .
C82 C83 1.409(8) 6
C82 C83 1.409(8) .
C83 C84 1.353(10) .
C83 H83 0.9400 .
C84 C85 1.355(7) .
C84 H84 0.9400 .
C85 C84 1.355(7) 6
C85 C126 1.486(11) .
C86 C87 1.445(8) .
C87 C88 1.3900 .
C87 C92 1.3900 .
C88 C89 1.3900 .
C88 H88 0.9400 .
C89 C90 1.3900 .
C89 H89 0.9400 .
C90 C91 1.3900 .
C90 C94 1.569(14) .
C91 C92 1.3900 .
C91 H91 0.9400 .
C92 H92 0.9400 .
C93 C94 1.223(14) .
C93 C96 1.393(16) .
C95 C96 1.487(12) 6_565
C95 C96 1.487(12) .
C95 H95 0.9400 .
C96 C97 1.326(13) .
C97 C98 1.337(8) .
C97 H97 0.9400 .
C98 C99 1.325(18) .
C98 C97 1.337(8) 6_565
C99 C100 1.125(16) .
C100 C101 1.48(2) .
C101 C102 1.354(9) .
C101 C102 1.354(9) 6_565
C102 C103 1.481(12) .
C102 H102 0.9400 .
C103 C104 1.355(10) .
C103 H103 0.9400 .
C104 C103 1.355(10) 6_565
C104 C105 1.468(11) .
C105 O35 1.260(5) 6_565
C106 O32 1.275(4) 6_565
C106 C107 1.554(10) .
C107 C108 1.398(6) 6_565
C107 C108 1.399(6) .
C108 C109 1.348(9) .
C108 H108 0.9400 .
C109 C110 1.422(7) .
C109 H109 0.9400 .
C110 C109 1.421(7) 6_565
C110 C111 1.517(15) .
C111 C112 1.285(16) .
C112 C113 1.347(15) .
C113 C114 1.397(7) .
C113 C114 1.397(7) 6_565
C114 C115 1.357(11) .
C114 H114 0.9400 .
C115 C116 1.444(9) .
C115 C117 1.533(12) .
C116 C115 1.444(9) 6_565
C116 H116 0.9400 .
C117 C118 1.145(9) .
C118 C119 1.397(9) .
C119 C120 1.3900 .
C119 C124 1.3900 .
C120 C121 1.3900 .
C120 H120 0.9400 .
C121 C122 1.3900 .
C121 H121 0.9400 .
C122 C123 1.3900 .
C122 C66 1.519(7) .
C123 C124 1.3900 .
C123 H123 0.9400 .
C124 H124 0.9400 .
C127 C128 1.491(7) .
C128 C129 1.3900 .
C128 C133 1.3900 .
C129 C130 1.3900 .
C129 H129 0.9400 .
C130 C131 1.3900 .
C130 H130 0.9400 .
C131 C132 1.3900 .
C131 C134 1.482(10) .
C132 C133 1.3900 .
C132 H132 0.9400 .
C133 H133 0.9400 .
C134 C135 1.188(9) .
C135 C137 1.447(11) .
C136 C137 1.387(8) .
C136 C137 1.388(8) 6_565
C136 H136 0.9400 .
C137 C138 1.389(9) .
C138 C139 1.380(6) .
C138 H138 0.9400 .
C139 C138 1.380(6) 6_565
C139 C140 1.512(14) .
C140 C141 1.076(11) .
C141 C142 1.412(13) .
C142 C143 1.436(7) .
C142 C143 1.436(7) 6_565
C143 C144 1.413(9) .
C143 H143 0.9400 .
C144 C145 1.375(6) .
C144 H144 0.9400 .
C145 C144 1.375(6) 6_565
C145 C146 1.538(15) .
C146 O31 1.259(4) 6_565
O33 C126 1.296(7) .
O33 Cu7 1.978(5) 3_445
C126 O33 1.296(7) 6
O23 C125 1.273(7) .
O23 Cu5 1.977(4) 3_546
O24 C125 1.237(6) .
O24 Cu6 1.994(4) 3_546
O13 C65 1.331(7) .
O13 Cu3 1.943(4) 1_556
O14 C65 1.254(6) .
O14 Cu4 1.893(4) 1_556
O17 C66 1.325(7) .
O17 Cu3 1.996(4) 3_556
O18 C66 1.196(7) .
O18 Cu4 1.935(4) 3_556

loop_
_platon_squeeze_void_nr
_platon_squeeze_void_average_x
_platon_squeeze_void_average_y
_platon_squeeze_void_average_z
_platon_squeeze_void_volume
_platon_squeeze_void_count_electrons
_platon_squeeze_void_content
1 -0.005 -0.003 -0.005 88500 17006 ' '
